data_7009739
loop_
_publ_author_name
'Hynes, Michael J.'
'Maubert, Beatrice'
'McKee, Vickie'
'Town, Raewyn M.'
'Nelson, Jane'

_publ_section_title
;
 Protonated azacryptate hosts for nitrate and perchlorate
;
_journal_issue 16
_journal_name_full 'Journal of the Chemical Society, Dalton Transactions'
_journal_page_first 2853
_journal_paper_doi 10.1039/b003249m
_journal_year 2000
_chemical_formula_sum 'C36 H66 Cl6 N8 O27'
_chemical_formula_weight 1255.67
_space_group_IT_number 198
_symmetry_cell_setting cubic
_symmetry_space_group_name_Hall 'P 2ac 2ab 3'
_symmetry_space_group_name_H-M 'P 21 3'
_atom_sites_solution_hydrogens geom
_atom_sites_solution_primary direct
_atom_sites_solution_secondary difmap
_audit_creation_method SHELXL-97
_cell_angle_alpha 90.00
_cell_angle_beta 90.00
_cell_angle_gamma 90.00
_cell_formula_units_Z 4
_cell_length_a 17.443(2)
_cell_length_b 17.443(2)
_cell_length_c 17.443(2)
_cell_measurement_reflns_used 27
_cell_measurement_temperature 153(2)
_cell_measurement_theta_max 11.51
_cell_measurement_theta_min 4.81
_cell_volume 5307.2(11)
_computing_cell_refinement 'Siemens XSCANS'
_computing_data_collection 'Siemens XSCANS'
_computing_data_reduction 'Siemens SHELXTL'
_computing_molecular_graphics 'Siemens SHELXTL'
_computing_publication_material 'Siemens SHELXTL'
_computing_structure_refinement 'SHELXL-97 (Sheldrick, 1997)'
_computing_structure_solution 'SHELXS-97 (Sheldrick, 1990)'
_diffrn_ambient_temperature 153(2)
_diffrn_measured_fraction_theta_full 0.999
_diffrn_measured_fraction_theta_max 0.999
_diffrn_measurement_method '\w scans'
_diffrn_radiation_monochromator graphite
_diffrn_radiation_source 'fine-focus sealed tube'
_diffrn_radiation_type MoK\a
_diffrn_radiation_wavelength 0.71073
_diffrn_reflns_av_R_equivalents 0.0487
_diffrn_reflns_av_sigmaI/netI 0.0631
_diffrn_reflns_limit_h_max 17
_diffrn_reflns_limit_h_min -12
_diffrn_reflns_limit_k_max 9
_diffrn_reflns_limit_k_min -20
_diffrn_reflns_limit_l_max 20
_diffrn_reflns_limit_l_min -9
_diffrn_reflns_number 6903
_diffrn_reflns_theta_full 24.99
_diffrn_reflns_theta_max 24.99
_diffrn_reflns_theta_min 2.02
_diffrn_standards_decay_% 0
_diffrn_standards_interval_count 97
_diffrn_standards_number 3
_exptl_absorpt_coefficient_mu 0.419
_exptl_absorpt_correction_type none
_exptl_crystal_colour colourless
_exptl_crystal_density_diffrn 1.571
_exptl_crystal_density_method 'not measured'
_exptl_crystal_description 'trigonal prism'
_exptl_crystal_F_000 2624
_exptl_crystal_size_max 0.65
_exptl_crystal_size_mid 0.60
_exptl_crystal_size_min 0.42
_refine_diff_density_max 0.405
_refine_diff_density_min -0.278
_refine_diff_density_rms 0.065
_refine_ls_abs_structure_details 'Flack H D (1983), Acta Cryst. A39, 876-881'
_refine_ls_abs_structure_Flack 0.07(10)
_refine_ls_extinction_method none
_refine_ls_goodness_of_fit_ref 1.026
_refine_ls_hydrogen_treatment mixed
_refine_ls_matrix_type full
_refine_ls_number_parameters 232
_refine_ls_number_reflns 3141
_refine_ls_number_restraints 0
_refine_ls_restrained_S_all 1.026
_refine_ls_R_factor_all 0.0795
_refine_ls_R_factor_gt 0.0554
_refine_ls_shift/su_max 0.002
_refine_ls_shift/su_mean 0.000
_refine_ls_structure_factor_coef Fsqd
_refine_ls_weighting_details 'calc w=1/[\s^2^(Fo^2^)+(0.0603P)^2^+4.7820P] where P=(Fo^2^+2Fc^2^)/3'
_refine_ls_weighting_scheme calc
_refine_ls_wR_factor_gt 0.1196
_refine_ls_wR_factor_ref 0.1307
_reflns_number_gt 2464
_reflns_number_total 3141
_reflns_threshold_expression >2sigma(I)
_cod_data_source_file b003249m.txt
_cod_data_source_block complex1
_cod_depositor_comments
;
The following automatic conversions were performed:
'_symmetry_cell_setting' value 'Cubic' changed to 'cubic' according to
'/home/saulius/struct/CIF-dictionaries/cif_core.dic' dictionary named
'cif_core.dic' version 2.4.1 from 2010-06-29.

Automatic conversion script
Id: cif_fix_enum 1527 2010-12-29 10:47:43Z saulius 

The following automatic conversions were performed:

data name '_atom_site_symmetry_multiplicit' was replaced with
'_atom_site_symmetry_multiplicity' as specified in the replacement
file 'data/replacement-values/replacement_tags.lst'.

Automatic conversion script
Id: cif_correct_tags 9268 2022-04-12 08:56:07Z antanas 
;
_cod_original_cell_volume 5307.5(12)
_cod_original_sg_symbol_H-M P2(1)3
_cod_database_code 7009739

loop_
_symmetry_equiv_pos_as_xyz
'x, y, z'
'-x+1/2, -y, z+1/2'
'-x, y+1/2, -z+1/2'
'x+1/2, -y+1/2, -z'
'z, x, y'
'z+1/2, -x+1/2, -y'
'-z+1/2, -x, y+1/2'
'-z, x+1/2, -y+1/2'
'y, z, x'
'-y, z+1/2, -x+1/2'
'y+1/2, -z+1/2, -x'
'-y+1/2, -z, x+1/2'

loop_
_atom_site_label
_atom_site_type_symbol
_atom_site_fract_x
_atom_site_fract_y
_atom_site_fract_z
_atom_site_U_iso_or_equiv
_atom_site_adp_type
_atom_site_occupancy
_atom_site_symmetry_multiplicity
_atom_site_calc_flag
_atom_site_refinement_flags
_atom_site_disorder_assembly
_atom_site_disorder_group
N1 N 0.6320(2) 0.8680(2) 0.1320(2) 0.0177(13) Uani 1 3 d S . .
C1 C 0.6090(3) 0.7868(3) 0.1246(3) 0.0250(11) Uani 1 1 d . . .
H1A H 0.6380 0.7565 0.1629 0.030 Uiso 1 1 calc R . .
H1B H 0.6244 0.7685 0.0732 0.030 Uiso 1 1 calc R . .
C2 C 0.5247(3) 0.7702(3) 0.1352(3) 0.0252(11) Uani 1 1 d . . .
H2A H 0.5169 0.7140 0.1363 0.030 Uiso 1 1 calc R . .
H2B H 0.5079 0.7910 0.1852 0.030 Uiso 1 1 calc R . .
N3 N 0.4764(2) 0.8037(2) 0.0735(2) 0.0239(9) Uani 1 1 d . . .
H3A H 0.4986 0.7938 0.0267 0.029 Uiso 1 1 calc R . .
H3B H 0.4742 0.8561 0.0796 0.029 Uiso 1 1 calc R . .
C3 C 0.3961(3) 0.7716(3) 0.0743(3) 0.0298(12) Uani 1 1 d . . .
H3C H 0.3984 0.7150 0.0716 0.036 Uiso 1 1 calc R . .
H3D H 0.3706 0.7858 0.1230 0.036 Uiso 1 1 calc R . .
C4 C 0.3494(3) 0.8015(3) 0.0079(3) 0.0284(11) Uani 1 1 d . . .
C5 C 0.3650(3) 0.7769(3) -0.0650(3) 0.0334(12) Uani 1 1 d . . .
H5 H 0.4053 0.7413 -0.0737 0.040 Uiso 1 1 calc R . .
C6 C 0.3226(3) 0.8035(3) -0.1253(3) 0.0343(12) Uani 1 1 d . . .
H6 H 0.3341 0.7868 -0.1758 0.041 Uiso 1 1 calc R . .
C7 C 0.2633(3) 0.8543(3) -0.1137(3) 0.0349(13) Uani 1 1 d . . .
H7 H 0.2343 0.8723 -0.1562 0.042 Uiso 1 1 calc R . .
C8 C 0.2454(3) 0.8795(3) -0.0403(3) 0.0290(11) Uani 1 1 d . . .
C9 C 0.2892(3) 0.8527(3) 0.0212(3) 0.0296(11) Uani 1 1 d . . .
H9 H 0.2780 0.8692 0.0719 0.036 Uiso 1 1 calc R . .
C10 C 0.1840(3) 0.9387(3) -0.0290(4) 0.0380(14) Uani 1 1 d . . .
H10A H 0.1558 0.9280 0.0190 0.046 Uiso 1 1 calc R . .
H10B H 0.1471 0.9362 -0.0721 0.046 Uiso 1 1 calc R . .
N4 N 0.2189(2) 1.0185(2) -0.0251(2) 0.0298(10) Uani 1 1 d . . .
H4A H 0.1802 1.0543 -0.0281 0.036 Uiso 1 1 calc R . .
H4B H 0.2428 1.0245 0.0215 0.036 Uiso 1 1 calc R . .
C11 C 0.2747(3) 1.0332(3) -0.0868(3) 0.0290(11) Uani 1 1 d . . .
H11A H 0.2524 1.0172 -0.1365 0.035 Uiso 1 1 calc R . .
H11B H 0.3213 1.0022 -0.0777 0.035 Uiso 1 1 calc R . .
C12 C 0.2965(3) 1.1177(3) -0.0909(3) 0.0285(11) Uani 1 1 d . . .
H12A H 0.2601 1.1456 -0.1243 0.034 Uiso 1 1 calc R . .
H12B H 0.2947 1.1409 -0.0391 0.034 Uiso 1 1 calc R . .
N2 N 0.3768(2) 1.1232(2) -0.1232(2) 0.0235(14) Uani 1 3 d S . .
Cl1 Cl 0.50929(6) 0.99071(6) 0.00929(6) 0.0259(5) Uani 1 3 d S . .
O11 O 0.4615(2) 1.0385(2) -0.0385(2) 0.0504(19) Uani 1 3 d S . .
O12 O 0.46436(19) 0.96324(19) 0.07552(19) 0.0283(8) Uani 1 1 d . . .
Cl2 Cl 0.45951(7) 0.54049(7) 0.04049(7) 0.0325(5) Uani 1 3 d S . .
O21 O 0.5061(3) 0.5827(3) 0.0936(3) 0.0590(12) Uani 1 1 d . . .
O22 O 0.5070(2) 0.4930(2) -0.0070(2) 0.0474(18) Uani 1 3 d S . .
Cl3 Cl 0.12948(8) 1.12948(8) 0.12948(8) 0.0376(5) Uani 1 3 d S . .
O31 O 0.1756(3) 1.1756(3) 0.1756(3) 0.067(2) Uani 1 3 d S . .
O32 O 0.1395(2) 1.1491(2) 0.0506(2) 0..0477(11) Uani 1 1 d . . .
Cl4 Cl 0.08676(8) 0.77652(8) 0.12597(8) 0.0404(3) Uani 1 1 d . . .
O41 O 0.0981(3) 0.8563(2) 0.1238(2) 0.0612(13) Uani 1 1 d . . .
O42 O 0.0755(4) 0.7484(4) 0.0535(3) 0.127(3) Uani 1 1 d . . .
O43 O 0.0214(3) 0.7593(3) 0.1729(3) 0.0788(17) Uani 1 1 d . . .
O44 O 0.1516(5) 0.7459(4) 0.1600(6) 0.158(4) Uani 1 1 d . . .
O1W O 0.3203(2) 1.0296(2) 0.0922(2) 0.0445(10) Uani 1 1 d . . .
H1WA H 0.3773 1.0070 0.0988 0.050 Uiso 1 1 d . . .
H1WB H 0.3057 1.0322 0.1431 0.050 Uiso 1 1 d . . .

loop_
_atom_site_aniso_label
_atom_site_aniso_U_11
_atom_site_aniso_U_22
_atom_site_aniso_U_33
_atom_site_aniso_U_23
_atom_site_aniso_U_13
_atom_site_aniso_U_12
N1 0.0177(13) 0.0177(13) 0.0177(13) 0.0005(16) -0.0005(16) 0.0005(16)
C1 0.029(3) 0.020(2) 0.026(3) 0.004(2) -0.005(2) 0.003(2)
C2 0.028(3) 0.025(3) 0.023(3) 0.008(2) -0.001(2) 0.002(2)
N3 0.020(2) 0.024(2) 0.028(2) 0.0018(18) -0.0007(17) -0.0040(17)
C3 0.029(3) 0.020(3) 0.041(3) 0.007(2) -0.006(2) -0.007(2)
C4 0.024(3) 0.017(2) 0.044(3) 0.002(2) -0.007(2) -0.011(2)
C5 0.036(3) 0.023(3) 0.041(3) -0.006(2) 0.000(3) -0.005(2)
C6 0.041(3) 0.025(3) 0.037(3) -0.007(2) -0.001(3) -0.013(2)
C7 0.038(3) 0.032(3) 0.034(3) 0.006(2) -0.013(2) -0.007(2)
C8 0.019(2) 0.031(3) 0.037(3) 0.007(2) -0.005(2) -0.005(2)
C9 0.032(3) 0.026(3) 0.031(3) 0.000(2) 0.001(2) -0.008(2)
C10 0.020(3) 0.042(3) 0.051(4) 0.006(3) 0.005(2) -0.006(2)
N4 0.026(2) 0.032(2) 0.031(2) -0.0005(19) 0.0026(19) 0.0060(19)
C11 0.024(3) 0.030(3) 0.034(3) 0.004(2) 0.001(2) 0.003(2)
C12 0.025(3) 0.029(3) 0.031(3) -0.001(2) 0.002(2) 0.002(2)
N2 0.0235(14) 0.0235(14) 0.0235(14) -0.0048(18) 0.0048(18) -0.0048(18)
Cl1 0.0259(5) 0.0259(5) 0.0259(5) 0.0031(5) -0.0031(5) 0.0031(5)
O11 0.0504(19) 0.0504(19) 0.0504(19) 0.0168(18) -0.0168(18) 0.0168(18)
O12 0.0255(18) 0.0287(18) 0.0306(19) 0.0005(15) 0.0063(16) -0.0004(15)
Cl2 0.0325(5) 0.0325(5) 0.0325(5) -0.0049(5) 0.0049(5) 0.0049(5)
O21 0.054(3) 0.062(3) 0.061(3) -0.027(2) -0..013(2) 0.001(2)
O22 0.0474(18) 0.0474(18) 0.0474(18) -0.0101(19) 0.0101(19) 0.0101(19)
Cl3 0.0376(5) 0.0376(5) 0.0376(5) 0.0007(6) 0.0007(6) 0.0007(6)
O31 0.067(2) 0.067(2) 0.067(2) -0.008(2) -0.008(2) -0.008(2)
O32 0.058(3) 0.043(2) 0.043(2) 0.0123(19) 0.019(2) 0.010(2)
Cl4 0.0469(8) 0.0334(7) 0.0410(8) -0.0112(6) 0.0013(7) -0.0004(6)
O41 0.104(4) 0.036(2) 0.044(2) 0.002(2) 0.031(2) -0.001(2)
O42 0.103(5) 0.205(7) 0.074(4) -0.092(4) 0.037(3) -0.087(5)
O43 0.108(4) 0.064(3) 0.064(3) -0.030(3) 0.041(3) -0.042(3)
O44 0.134(7) 0.117(6) 0.222(10) 0.032(6) -0.048(7) 0.065(5)
O1W 0.032(2) 0.064(3) 0.037(2) -0.016(2) -0.0015(17) 0.0103(19)

loop_
_atom_type_symbol
_atom_type_description
_atom_type_scat_dispersion_real
_atom_type_scat_dispersion_imag
_atom_type_scat_source
C C 0.0033 0.0016 'International Tables Vol C Tables 4.2.6.8 and 6.1.1.4'
H H 0.0000 0.0000 'International Tables Vol C Tables 4.2.6.8 and 6.1.1.4'
N N 0.0061 0.0033 'International Tables Vol C Tables 4.2.6.8 and 6.1.1.4'
O O 0.0106 0.0060 'International Tables Vol C Tables 4.2.6.8 and 6.1.1.4'
Cl Cl 0.1484 0.1585 'International Tables Vol C Tables 4.2.6.8 and 6.1.1.4'

loop_
_geom_angle_atom_site_label_1
_geom_angle_atom_site_label_2
_geom_angle_atom_site_label_3
_geom_angle
_geom_angle_site_symmetry_1
_geom_angle_site_symmetry_3
_geom_angle_publ_flag
C1 N1 C1 108.6(3) 6_566 . ?
C1 N1 C1 108.6(3) 6_566 12_664 ?
C1 N1 C1 108.6(3) . 12_664 ?
N1 C1 C2 115.9(4) . . ?
N3 C2 C1 112.8(4) . . ?
C2 N3 C3 111.9(4) . . ?
C4 C3 N3 111.5(4) . . ?
C5 C4 C9 120.2(5) . . ?
C5 C4 C3 119.8(5) . . ?
C9 C4 C3 119.9(5) . . ?
C6 C5 C4 120.0(5) . . ?
C5 C6 C7 120.8(5) . . ?
C6 C7 C8 120.5(5) . . ?
C7 C8 C9 118.7(5) . . ?
C7 C8 C10 119.8(5) . . ?
C9 C8 C10 121.3(5) . . ?
C8 C9 C4 119.8(5) . . ?
C8 C10 N4 110.5(4) . . ?
C11 N4 C10 113.0(4) . . ?
N4 C11 C12 111.6(4) . . ?
N2 C12 C11 108.1(4) . . ?
C12 N2 C12 112.3(3) 12_664 6_566 ?
C12 N2 C12 112.3(3) 12_664 . ?
C12 N2 C12 112.3(3) 6_566 . ?
O11 Cl1 O12 109.44(15) . 12_664 ?
O11 Cl1 O12 109.44(15) . . ?
O12 Cl1 O12 109.51(15) 12_664 . ?
O11 Cl1 O12 109.44(15) . 6_566 ?
O12 Cl1 O12 109.51(15) 12_664 6_566 ?
O12 Cl1 O12 109.51(15) . 6_566 ?
O22 Cl2 O21 110.02(19) . . ?
O22 Cl2 O21 110.02(19) . 7_564 ?
O21 Cl2 O21 108.92(19) . 7_564 ?
O22 Cl2 O21 110.02(19) . 10_655 ?
O21 Cl2 O21 108.92(19) . 10_655 ?
O21 Cl2 O21 108.92(19) 7_564 10_655 ?
O31 Cl3 O32 110.3(2) . 9_465 ?
O31 Cl3 O32 110.3(2) . 5_564 ?
O32 Cl3 O32 108.6(2) 9_465 5_564 ?
O31 Cl3 O32 110.3(2) . . ?
O32 Cl3 O32 108.6(2) 9_465 . ?
O32 Cl3 O32 108.6(2) 5_564 . ?
O42 Cl4 O44 112.0(5) . . ?
O42 Cl4 O41 110.5(4) . . ?
O44 Cl4 O41 106.2(4) . . ?
O42 Cl4 O43 109.7(3) . . ?
O44 Cl4 O43 108.9(5) . . ?
O41 Cl4 O43 109.5(3) . . ?

loop_
_geom_bond_atom_site_label_1
_geom_bond_atom_site_label_2
_geom_bond_distance
_geom_bond_site_symmetry_2
_geom_bond_publ_flag
N1 C1 1.479(5) 6_566 ?
N1 C1 1.479(5) . ?
N1 C1 1.479(5) 12_664 ?
C1 C2 1.510(6) . ?
C2 N3 1.487(6) . ?
N3 C3 1.509(6) . ?
C3 C4 1.508(7) . ?
C4 C5 1.370(7) . ?
C4 C9 1.398(7) . ?
C5 C6 1.367(8) . ?
C6 C7 1.377(8) . ?
C7 C8 1.389(7) . ?
C8 C9 1.397(7) . ?
C8 C10 1.501(7) . ?
C10 N4 1.521(6) . ?
N4 C11 1.473(6) . ?
C11 C12 1.524(7) . ?
C12 N2 1.513(5) . ?
N2 C12 1.513(5) 12_664 ?
N2 C12 1.513(5) 6_566 ?
Cl1 O11 1.444(7) . ?
Cl1 O12 1.476(3) 12_664 ?
Cl1 O12 1.476(3) . ?
Cl1 O12 1.476(3) 6_566 ?
Cl2 O22 1.434(7) . ?
Cl2 O21 1.436(4) . ?
Cl2 O21 1.436(4) 7_564 ?
Cl2 O21 1.436(4) 10_655 ?
Cl3 O31 1.392(8) . ?
Cl3 O32 1.429(4) 9_465 ?
Cl3 O32 1.429(4) 5_564 ?
Cl3 O32 1.429(4) . ?
Cl4 O42 1.370(5) . ?
Cl4 O44 1.385(7) . ?
Cl4 O41 1.406(4) . ?
Cl4 O43 1.436(5) . ?

loop_
_geom_hbond_atom_site_label_D
_geom_hbond_atom_site_label_H
_geom_hbond_atom_site_label_A
_geom_hbond_distance_DH
_geom_hbond_distance_HA
_geom_hbond_distance_DA
_geom_hbond_angle_DHA
_geom_hbond_site_symmetry_A
N3 H3A O42 0.92 2.07 2.953(6) 159.7 4_565
N3 H3B O12 0.92 1.88 2.790(5) 170.7 .
N3 H3B O12 0.92 2.58 3.028(5) 110.5 12_664
N4 H4A O32 0.92 2.26 2.975(6) 133.8 .
N4 H4A O41 0.92 2.37 2.992(6) 124.8 5_564
N4 H4B O1W 0.92 1.83 2.712(6) 159.3 .
O1W H1WA O12 1.08 1.75 2.782(5) 159.8 .
O1W H1WB O43 0.92 2.26 3.049(6) 142.6 7_564

loop_
_geom_torsion_atom_site_label_1
_geom_torsion_atom_site_label_2
_geom_torsion_atom_site_label_3
_geom_torsion_atom_site_label_4
_geom_torsion
_geom_torsion_site_symmetry_1
_geom_torsion_site_symmetry_2
_geom_torsion_site_symmetry_3
_geom_torsion_site_symmetry_4
_geom_torsion_publ_flag
C1 N1 C1 C2 70.2(7) 6_566 . . . ?
C1 N1 C1 C2 -171.8(4) 12_664 . . . ?
N1 C1 C2 N3 66.5(5) . . . . ?
C1 C2 N3 C3 166.6(4) . . . . ?
C2 N3 C3 C4 -175.7(4) . . . . ?
N3 C3 C4 C5 71.3(5) . . . . ?
N3 C3 C4 C9 -110.3(5) . . . . ?
C9 C4 C5 C6 1.2(7) . . . . ?
C3 C4 C5 C6 179.7(4) . . . . ?
C4 C5 C6 C7 -0.9(7) . . . . ?
C5 C6 C7 C8 0.0(8) . . . . ?
C6 C7 C8 C9 0.4(8) . . . . ?
C6 C7 C8 C10 176.1(5) . . . . ?
C7 C8 C9 C4 -0.1(7) . . . . ?
C10 C8 C9 C4 -175.6(4) . . . . ?
C5 C4 C9 C8 -0.8(7) . . . . ?
C3 C4 C9 C8 -179.2(4) . . . . ?
C7 C8 C10 N4 -94.7(6) . . . . ?
C9 C8 C10 N4 80.8(6) . . . . ?
C8 C10 N4 C11 47.4(6) . . . . ?
C10 N4 C11 C12 168.7(4) . . . . ?
N4 C11 C12 N2 152.0(4) . . . . ?
C11 C12 N2 C12 61.6(7) . . . 12_664 ?
C11 C12 N2 C12 -170.6(4) . . . 6_566 ?
